data_2214292
loop_
_publ_author_name
'Min Zhang'
'Hui-Li Weng '
'Bo Hu '
'Xing-Man Xu '

_publ_section_title
{[<i>N</i>,<i>N</i>'-Bis(4-methoxybenzyl)ethane-1,2-diyldiimino]diacetato-\k^4^<i>O</i>,<i>N</i>,<i>N</i>',<i>O</i>'}bis(1<i>H</i>-imidazole-\k<i>N</i>^3^)zinc(II)
_journal_coeditor_code LH2393
_journal_issue 7
_journal_name_full 'Acta Crystallographica Section E'
_journal_page_first m1797
_journal_page_last m1797
_journal_paper_doi 10.1107/S1600536807026037
_journal_volume 63
_journal_year 2007
_chemical_formula_iupac '[Zn (C22 H26 N2 O6) (C3 H4 N2)2]'
_chemical_formula_moiety 'C28 H34 N6 O6 Zn'
_chemical_formula_sum 'C28 H34 N6 O6 Zn'
_chemical_formula_weight 615.98
_chemical_name_systematic
;
{[N,N'-Bis(4-methoxybenzyl)ethane-1,2-diyldiimino]diacetato-
\k^4^O,N,N',O'}bis(1H-imidazole-\kN^3^)zinc(II)
;
_space_group_IT_number 61
_symmetry_cell_setting orthorhombic
_symmetry_space_group_name_Hall '-P 2bc 2ac'
_symmetry_space_group_name_H-M 'P c a b'
_atom_sites_solution_hydrogens geom
_atom_sites_solution_primary direct
_atom_sites_solution_secondary difmap
_audit_creation_method SHELXL-97
_cell_angle_alpha 90.00
_cell_angle_beta 90.00
_cell_angle_gamma 90.00
_cell_formula_units_Z 8
_cell_length_a 15.3277(6)
_cell_length_b 16.3989(6)
_cell_length_c 24.8735(10)
_cell_measurement_reflns_used 9349
_cell_measurement_temperature 299(2)
_cell_measurement_theta_max 23.27
_cell_measurement_theta_min 2.45
_cell_volume 6252.1(4)
_computing_cell_refinement 'SAINT (Bruker, 2001)'
_computing_data_collection 'SMART (Bruker, 2001)'
_computing_data_reduction SAINT
_computing_molecular_graphics 'PLATON (Spek, 2003)'
_computing_publication_material PLATON
_computing_structure_refinement 'SHELXL97 (Sheldrick, 1997)'
_computing_structure_solution 'SHELXS97 (Sheldrick, 1997)'
_diffrn_ambient_temperature 299(2)
_diffrn_measured_fraction_theta_full 1.000
_diffrn_measured_fraction_theta_max 1.000
_diffrn_measurement_device_type 'Bruker SMART CCD'
_diffrn_measurement_method '\f and \w'
_diffrn_radiation_monochromator graphite
_diffrn_radiation_source 'fine-focus sealed tube'
_diffrn_radiation_type MoK\a
_diffrn_radiation_wavelength 0.71073
_diffrn_reflns_av_R_equivalents 0.0975
_diffrn_reflns_av_sigmaI/netI 0.0629
_diffrn_reflns_limit_h_max 19
_diffrn_reflns_limit_h_min -19
_diffrn_reflns_limit_k_max 20
_diffrn_reflns_limit_k_min -20
_diffrn_reflns_limit_l_max 31
_diffrn_reflns_limit_l_min -31
_diffrn_reflns_number 67264
_diffrn_reflns_theta_full 27.00
_diffrn_reflns_theta_max 27.00
_diffrn_reflns_theta_min 1.64
_exptl_absorpt_coefficient_mu 0.834
_exptl_absorpt_correction_T_max 0.9213
_exptl_absorpt_correction_T_min 0.8510
_exptl_absorpt_correction_type multi-scan
_exptl_absorpt_process_details '(SADABS; Sheldrick, 1996)'
_exptl_crystal_colour colorless
_exptl_crystal_density_diffrn 1.309
_exptl_crystal_density_method 'not measured'
_exptl_crystal_description block
_exptl_crystal_F_000 2576
_exptl_crystal_size_max 0.20
_exptl_crystal_size_mid 0.10
_exptl_crystal_size_min 0.10
_refine_diff_density_max 1.278
_refine_diff_density_min -0.454
_refine_ls_extinction_method none
_refine_ls_goodness_of_fit_ref 0.859
_refine_ls_hydrogen_treatment constr
_refine_ls_matrix_type full
_refine_ls_number_parameters 424
_refine_ls_number_reflns 6826
_refine_ls_number_restraints 53
_refine_ls_restrained_S_all 0.874
_refine_ls_R_factor_all 0.0977
_refine_ls_R_factor_gt 0.0541
_refine_ls_shift/su_max 0.002
_refine_ls_shift/su_mean 0.000
_refine_ls_structure_factor_coef Fsqd
_refine_ls_weighting_details 'calc w=1/[\s^2^(Fo^2^)+(0.0892P)^2^] where P=(Fo^2^+2Fc^2^)/3'
_refine_ls_weighting_scheme calc
_refine_ls_wR_factor_gt 0.1360
_refine_ls_wR_factor_ref 0.1470
_reflns_number_gt 3459
_reflns_number_total 6826
_reflns_threshold_expression I>2\s(I)
_cod_data_source_file lh2393.cif
_cod_data_source_block I
_cod_depositor_comments
;
The following automatic conversions were performed:
'_symmetry_cell_setting' value 'Orthorhombic' changed to 'orthorhombic'
according to '/home/saulius/struct/CIF-dictionaries/cif_core.dic'
dictionary named 'cif_core.dic' version 2.4.1 from 2010-06-29.

Automatic conversion script
Id: cif_fix_enum 1527 2010-12-29 10:47:43Z saulius 

The following automatic conversions were performed:

'_symmetry_cell_setting' value 'Orthorhombic' changed to
'orthorhombic' according to
/home/saulius/struct/CIF-dictionaries/cif_core.dic dictionary named
'cif_core.dic' version 2.4.1 from 2010-06-29.

Automatic conversion script
Id: cif_fix_values 1715 2011-07-08 13:25:40Z adriana 
;
_cod_database_code 2214292
_cod_database_fobs_code 2214292

loop_
_symmetry_equiv_pos_as_xyz
'x, y, z'
'-x, -y+1/2, z+1/2'
'x+1/2, -y, -z+1/2'
'-x+1/2, y+1/2, -z'
'-x, -y, -z'
'x, y-1/2, -z-1/2'
'-x-1/2, y, z-1/2'
'x-1/2, -y-1/2, z'

loop_
_atom_site_type_symbol
_atom_site_label
_atom_site_fract_x
_atom_site_fract_y
_atom_site_fract_z
_atom_site_U_iso_or_equiv
_atom_site_adp_type
_atom_site_calc_flag
_atom_site_refinement_flags
_atom_site_occupancy
_atom_site_disorder_assembly
_atom_site_disorder_group
Zn Zn1 0.872846(19) 0.15880(2) 0.249200(12) 0.05098(14) Uani d . 1 A .
O O1 1.0598(3) -0.2030(3) 0.4822(2) 0.1087(18) Uani d PD 0.706(8) A 1
C C1 1.1068(5) -0.2738(5) 0.4709(3) 0.126(3) Uani d PD 0.706(8) A 1
H H1A 1.0758 -0.3055 0.4447 0.188 Uiso calc PR 0.706(8) A 1
H H1B 1.1138 -0.3051 0.5032 0.188 Uiso calc PR 0.706(8) A 1
H H1C 1.1631 -0.2594 0.4569 0.188 Uiso calc PR 0.706(8) A 1
C C2 1.0426(3) -0.1459(3) 0.4402(2) 0.0715(17) Uani d PGD 0.706(8) A 1
C C3 1.0004(4) -0.0748(3) 0.45597(16) 0.108(3) Uani d PG 0.706(8) A 1
H H3 0.9875 -0.0661 0.4921 0.130 Uiso calc PR 0.706(8) A 1
C C4 0.9776(5) -0.0166(3) 0.4178(2) 0.102(3) Uani d PG 0.706(8) A 1
H H4 0.9494 0.0310 0.4284 0.122 Uiso calc PR 0.706(8) A 1
C C5 0.9970(4) -0.0296(3) 0.36391(19) 0.061(2) Uani d PGD 0.706(8) A 1
C C6 1.0391(3) -0.1007(3) 0.34812(17) 0.0608(14) Uani d PG 0.706(8) A 1
H H6 1.0521 -0.1094 0.3120 0.073 Uiso calc PR 0.706(8) A 1
C C7 1.0619(3) -0.1589(2) 0.3863(2) 0.0652(17) Uani d PG 0.706(8) A 1
H H7 1.0901 -0.2065 0.3757 0.078 Uiso calc PR 0.706(8) A 1
O O1' 1.0884(9) -0.2337(7) 0.4386(5) 0.152(6) Uani d PD 0.294(8) A 2
C C1' 1.1133(19) -0.220(2) 0.4934(7) 0.170(12) Uani d PDU 0.294(8) A 2
H H1'1 1.1421 -0.1678 0.4962 0.254 Uiso calc PR 0.294(8) A 2
H H1'2 1.1522 -0.2620 0.5050 0.254 Uiso calc PR 0.294(8) A 2
H H1'3 1.0622 -0.2196 0.5158 0.254 Uiso calc PR 0.294(8) A 2
C C2' 1.0549(7) -0.1642(5) 0.4130(5) 0.063(5) Uani d PGDU 0.294(8) A 2
C C3' 1.0248(9) -0.0965(7) 0.4410(4) 0.075(4) Uani d PGU 0.294(8) A 2
H H3' 1.0174 -0.0991 0.4781 0.091 Uiso calc PR 0.294(8) A 2
C C4' 1.0059(10) -0.0248(6) 0.4136(5) 0.076(5) Uani d PGU 0.294(8) A 2
H H4' 0.9858 0.0206 0.4324 0.091 Uiso calc PR 0.294(8) A 2
C C5' 1.0169(11) -0.0208(7) 0.3582(5) 0.050(4) Uani d PGDU 0.294(8) A 2
C C6' 1.0470(11) -0.0886(9) 0.3302(4) 0.124(8) Uani d PGU 0.294(8) A 2
H H6' 1.0543 -0.0859 0.2932 0.148 Uiso calc PR 0.294(8) A 2
C C7' 1.0659(8) -0.1603(6) 0.3576(5) 0.092(6) Uani d PGU 0.294(8) A 2
H H7' 1.0860 -0.2056 0.3389 0.110 Uiso calc PR 0.294(8) A 2
C C8 0.98219(17) 0.04199(18) 0.32373(13) 0.0644(8) Uani d D 1 . .
H H8A 1.0013 0.0924 0.3404 0.077 Uiso calc R 1 A 1
H H8B 1.0181 0.0330 0.2921 0.077 Uiso calc R 1 A 1
C C9 0.83192(19) 0.07064(18) 0.35121(12) 0.0628(8) Uani d . 1 . .
H H9A 0.8630 0.1046 0.3767 0.075 Uiso calc R 1 A .
H H9B 0.8157 0.0206 0.3694 0.075 Uiso calc R 1 . .
C C10 0.74994(19) 0.11460(19) 0.33311(13) 0.0581(7) Uani d . 1 A .
C C11 0.8554(2) -0.01970(18) 0.27802(14) 0.0645(8) Uani d . 1 . .
H H11A 0.7923 -0.0197 0.2802 0.077 Uiso calc R 1 A .
H H11B 0.8765 -0.0688 0.2955 0.077 Uiso calc R 1 . .
C C12 0.88233(19) -0.02103(18) 0.21974(14) 0.0663(9) Uani d . 1 A .
H H12A 0.9454 -0.0252 0.2175 0.080 Uiso calc R 1 . .
H H12B 0.8576 -0.0688 0.2025 0.080 Uiso calc R 1 . .
C C13 0.76025(17) 0.04746(19) 0.17132(12) 0.0609(8) Uani d . 1 A .
H H13A 0.7231 0.0375 0.2022 0.073 Uiso calc R 1 . .
H H13B 0.7442 0.1003 0.1568 0.073 Uiso calc R 1 . .
C C14 0.74011(17) -0.01576(18) 0.12971(12) 0.0576(7) Uani d . 1 . .
C C15 0.70541(19) -0.09060(19) 0.14364(12) 0.0625(8) Uani d . 1 . .
H H15 0.6956 -0.1022 0.1797 0.075 Uiso calc R 1 . .
C C16 0.68473(18) -0.14911(18) 0.10515(13) 0.0650(8) Uani d . 1 . .
H H16 0.6611 -0.1991 0.1153 0.078 Uiso calc R 1 . .
C C17 0.6999(2) -0.1316(2) 0.05166(13) 0.0669(8) Uani d . 1 . .
C C18 0.7343(2) -0.0585(2) 0.03745(13) 0.0862(11) Uani d . 1 . .
H H18 0.7452 -0.0471 0.0014 0.103 Uiso calc R 1 . .
C C19 0.7529(2) -0.0013(2) 0.07575(13) 0.0797(10) Uani d . 1 . .
H H19 0.7749 0.0490 0.0650 0.096 Uiso calc R 1 . .
C C20 0.6471(3) -0.2624(3) 0.02183(18) 0.1185(16) Uani d . 1 . .
H H20A 0.6910 -0.2961 0.0381 0.178 Uiso calc R 1 . .
H H20B 0.6273 -0.2875 -0.0108 0.178 Uiso calc R 1 . .
H H20C 0.5989 -0.2564 0.0461 0.178 Uiso calc R 1 . .
C C21 0.91426(18) 0.06929(18) 0.14722(12) 0.0636(8) Uani d . 1 A .
H H21A 0.8870 0.1059 0.1216 0.076 Uiso calc R 1 . .
H H21B 0.9279 0.0188 0.1287 0.076 Uiso calc R 1 . .
C C22 0.9984(2) 0.1077(2) 0.16797(13) 0.0632(8) Uani d . 1 A .
C C23 1.00997(18) 0.26933(18) 0.29940(11) 0.0565(7) Uani d . 1 A .
H H23 1.0477 0.2566 0.2713 0.068 Uiso calc R 1 . .
C C24 0.89875(19) 0.27488(18) 0.35004(12) 0.0595(7) Uani d . 1 A .
H H24 0.8432 0.2662 0.3639 0.071 Uiso calc R 1 . .
C C25 0.9610(2) 0.32244(17) 0.37273(12) 0.0644(8) Uani d . 1 A .
H H25 0.9563 0.3521 0.4044 0.077 Uiso calc R 1 . .
C C26 0.73884(17) 0.27658(18) 0.20333(11) 0.0549(7) Uani d . 1 A .
H H26 0.7033 0.2674 0.2330 0.066 Uiso calc R 1 . .
C C27 0.84577(19) 0.27410(18) 0.14814(11) 0.0585(7) Uani d . 1 A .
H H27 0.8995 0.2622 0.1326 0.070 Uiso calc R 1 . .
C C28 0.7846(2) 0.32259(17) 0.12664(12) 0.0625(8) Uani d . 1 A .
H H28 0.7879 0.3498 0.0939 0.075 Uiso calc R 1 . .
N N1 0.88931(14) 0.05132(14) 0.30650(9) 0.0537(6) Uani d . 1 A .
N N2 0.85342(14) 0.05256(14) 0.19088(9) 0.0531(6) Uani d . 1 . .
N N3 0.93063(14) 0.24140(13) 0.30321(9) 0.0503(6) Uani d . 1 . .
N N4 1.03098(16) 0.31812(15) 0.34020(10) 0.0626(7) Uani d . 1 . .
H H4A 1.0801 0.3424 0.3449 0.075 Uiso calc R 1 A .
N N5 0.81647(14) 0.24446(13) 0.19703(8) 0.0494(6) Uani d . 1 . .
N N6 0.71714(15) 0.32427(14) 0.16178(10) 0.0604(6) Uani d . 1 . .
H H6A 0.6693 0.3510 0.1581 0.072 Uiso calc R 1 A .
O O2 0.75060(12) 0.15092(11) 0.28925(7) 0.0597(5) Uani d . 1 . .
O O3 0.68863(15) 0.11563(16) 0.36534(9) 0.0894(8) Uani d . 1 . .
O O4 0.68267(16) -0.18484(16) 0.01018(9) 0.0913(7) Uani d . 1 . .
O O5 0.99491(11) 0.14794(12) 0.21076(8) 0.0614(5) Uani d . 1 . .
O O6 1.06393(15) 0.09949(16) 0.13974(10) 0.0995(9) Uani d . 1 . .

loop_
_atom_site_aniso_label
_atom_site_aniso_U_11
_atom_site_aniso_U_22
_atom_site_aniso_U_33
_atom_site_aniso_U_12
_atom_site_aniso_U_13
_atom_site_aniso_U_23
Zn1 0.0416(2) 0.0579(2) 0.0534(2) -0.00057(15) -0.00030(14) -0.00093(15)
O1 0.109(4) 0.127(4) 0.090(4) 0.042(3) 0.007(3) 0.034(3)
C1 0.141(6) 0.131(7) 0.104(6) 0.053(6) -0.015(5) 0.045(5)
C2 0.078(4) 0.075(4) 0.062(4) 0.025(3) -0.005(3) -0.011(4)
C3 0.149(7) 0.109(5) 0.066(4) 0.074(5) -0.015(4) -0.007(4)
C4 0.113(7) 0.106(5) 0.086(5) 0.057(4) -0.051(4) -0.012(4)
C5 0.030(4) 0.054(4) 0.100(6) -0.005(3) -0.011(3) 0.002(3)
C6 0.035(2) 0.055(3) 0.093(4) 0.007(2) 0.009(2) 0.007(3)
C7 0.044(3) 0.068(4) 0.084(6) 0.020(2) 0.005(3) 0.006(3)
O1' 0.176(12) 0.123(10) 0.157(13) 0.057(9) 0.035(11) 0.066(10)
C1' 0.166(14) 0.178(15) 0.164(14) 0.014(10) 0.001(9) 0.017(9)
C2' 0.067(7) 0.054(7) 0.067(9) 0.009(6) 0.000(6) -0.005(6)
C3' 0.096(8) 0.058(7) 0.072(7) 0.044(6) 0.002(6) -0.029(6)
C4' 0.078(8) 0.074(8) 0.075(8) 0.047(6) -0.010(6) -0.018(7)
C5' 0.027(6) 0.055(7) 0.069(7) -0.019(5) 0.002(5) -0.003(6)
C6' 0.121(11) 0.108(11) 0.142(11) 0.014(8) 0.015(8) 0.018(8)
C7' 0.090(8) 0.095(8) 0.091(8) 0.008(6) -0.002(6) -0.002(6)
C8 0.0454(17) 0.067(2) 0.081(2) 0.0041(15) -0.0143(15) 0.0021(17)
C9 0.0549(19) 0.073(2) 0.0608(19) 0.0061(15) 0.0032(16) 0.0126(16)
C10 0.0509(18) 0.0616(19) 0.062(2) 0.0048(14) 0.0054(15) 0.0128(16)
C11 0.0653(19) 0.0550(19) 0.073(2) -0.0045(15) -0.0095(16) 0.0015(17)
C12 0.062(2) 0.065(2) 0.072(2) 0.0006(16) -0.0128(16) -0.0070(17)
C13 0.0399(15) 0.074(2) 0.0686(19) -0.0006(14) -0.0069(14) -0.0111(16)
C14 0.0423(16) 0.071(2) 0.0596(19) -0.0053(15) -0.0056(14) -0.0067(16)
C15 0.0515(17) 0.084(2) 0.0520(18) -0.0102(16) -0.0007(14) -0.0027(16)
C16 0.0485(17) 0.073(2) 0.074(2) -0.0130(15) -0.0007(16) -0.0053(17)
C17 0.0559(19) 0.084(2) 0.061(2) -0.0030(17) -0.0037(15) -0.0150(18)
C18 0.102(3) 0.106(3) 0.0504(19) -0.037(2) -0.0023(19) -0.001(2)
C19 0.091(3) 0.081(2) 0.066(2) -0.0291(19) -0.0129(19) 0.0095(19)
C20 0.155(4) 0.097(3) 0.104(4) -0.035(3) -0.018(3) -0.025(3)
C21 0.0512(18) 0.073(2) 0.067(2) -0.0071(15) 0.0017(15) -0.0204(16)
C22 0.0516(19) 0.071(2) 0.067(2) -0.0018(16) 0.0056(16) -0.0123(17)
C23 0.0519(18) 0.0651(19) 0.0526(18) -0.0026(15) 0.0053(14) -0.0067(15)
C24 0.0548(17) 0.0640(19) 0.0597(19) 0.0039(16) 0.0062(15) -0.0003(16)
C25 0.073(2) 0.065(2) 0.0554(19) 0.0057(17) 0.0048(17) -0.0060(15)
C26 0.0473(17) 0.0606(18) 0.0568(18) -0.0018(14) 0.0042(14) 0.0077(15)
C27 0.0533(17) 0.0663(19) 0.0558(19) -0.0067(16) 0.0095(15) -0.0013(15)
C28 0.067(2) 0.070(2) 0.0514(18) -0.0135(16) -0.0019(16) 0.0087(15)
N1 0.0449(13) 0.0547(14) 0.0616(15) -0.0004(11) -0.0081(12) 0.0006(12)
N2 0.0444(13) 0.0610(15) 0.0540(14) -0.0020(11) 0.0007(11) -0.0074(12)
N3 0.0420(13) 0.0561(14) 0.0530(14) 0.0007(11) 0.0013(11) -0.0030(11)
N4 0.0559(15) 0.0636(16) 0.0684(17) -0.0061(12) -0.0052(13) -0.0045(13)
N5 0.0448(13) 0.0556(14) 0.0478(14) -0.0018(11) -0.0008(11) 0.0030(10)
N6 0.0473(14) 0.0643(16) 0.0694(17) -0.0009(12) -0.0029(12) 0.0085(13)
O2 0.0492(11) 0.0718(13) 0.0581(12) 0.0055(9) 0.0036(9) 0.0159(10)
O3 0.0672(15) 0.1196(19) 0.0814(17) 0.0266(14) 0.0225(13) 0.0384(14)
O4 0.106(2) 0.1000(18) 0.0676(15) -0.0186(16) -0.0063(13) -0.0219(14)
O5 0.0448(11) 0.0736(14) 0.0658(13) -0.0060(9) 0.0019(9) -0.0164(11)
O6 0.0589(14) 0.135(2) 0.105(2) -0.0228(14) 0.0235(14) -0.0598(16)

loop_
_atom_type_symbol
_atom_type_description
_atom_type_scat_dispersion_real
_atom_type_scat_dispersion_imag
_atom_type_scat_source
C C 0.0033 0.0016 'International Tables Vol C Tables 4.2.6.8 and 6.1.1.4'
H H 0.0000 0.0000 'International Tables Vol C Tables 4.2.6.8 and 6.1.1.4'
N N 0.0061 0.0033 'International Tables Vol C Tables 4.2.6.8 and 6.1.1.4'
O O 0.0106 0.0060 'International Tables Vol C Tables 4.2.6.8 and 6.1.1.4'
Zn Zn 0.2839 1.4301 'International Tables Vol C Tables 4.2.6.8 and 6.1.1.4'

loop_
_geom_angle_atom_site_label_1
_geom_angle_atom_site_label_2
_geom_angle_atom_site_label_3
_geom_angle
_geom_angle_publ_flag
N5 Zn1 N3 97.89(9) y
N5 Zn1 O5 98.14(8) y
N3 Zn1 O5 88.30(8) y
N5 Zn1 O2 88.14(8) y
N3 Zn1 O2 96.37(8) y
O5 Zn1 O2 171.62(8) y
N5 Zn1 N1 161.68(8) y
N3 Zn1 N1 92.98(8) y
O5 Zn1 N1 96.89(8) y
O2 Zn1 N1 75.98(7) y
N5 Zn1 N2 93.68(8) y
N3 Zn1 N2 161.94(8) y
O5 Zn1 N2 76.32(7) y
O2 Zn1 N2 97.83(8) y
N1 Zn1 N2 79.75(9) y
C1 O1 C2 119.5(6) ?
C3 C2 C7 120.0 ?
C3 C2 O1 115.4(4) ?
C7 C2 O1 124.5(4) ?
C4 C3 C2 120.0 ?
C4 C3 H3 120.0 ?
C2 C3 H3 120.0 ?
C3 C4 C5 120.0 ?
C3 C4 H4 120.0 ?
C5 C4 H4 120.0 ?
C4 C5 C6 120.0 ?
C4 C5 C8 118.2(3) ?
C6 C5 C8 121.2(3) ?
C7 C6 C5 120.0 ?
C7 C6 H6 120.0 ?
C5 C6 H6 120.0 ?
C6 C7 C2 120.0 ?
C6 C7 H7 120.0 ?
C2 C7 H7 120.0 ?
C2' O1' C1' 113.5(19) ?
O1' C1' H1'1 109.5 ?
O1' C1' H1'2 109.5 ?
H1'1 C1' H1'2 109.5 ?
O1' C1' H1'3 109.5 ?
H1'1 C1' H1'3 109.5 ?
H1'2 C1' H1'3 109.5 ?
C3' C2' C7' 120.0 ?
C3' C2' O1' 122.9(10) ?
C7' C2' O1' 116.3(10) ?
C2' C3' C4' 120.0 ?
C2' C3' H3' 120.0 ?
C4' C3' H3' 120.0 ?
C5' C4' C3' 120.0 ?
C5' C4' H4' 120.0 ?
C3' C4' H4' 120.0 ?
C4' C5' C6' 120.0 ?
C4' C5' C8 125.3(10) ?
C6' C5' C8 113.3(10) ?
C5' C6' C7' 120.0 ?
C5' C6' H6' 120.0 ?
C7' C6' H6' 120.0 ?
C6' C7' C2' 120.0 ?
C6' C7' H7' 120.0 ?
C2' C7' H7' 120.0 ?
C5' C8 N1 126.5(7) ?
N1 C8 C5 113.6(3) ?
C5' C8 H8A 104.0 ?
N1 C8 H8A 108.9 ?
C5 C8 H8A 108.9 ?
C5' C8 H8B 99.5 ?
N1 C8 H8B 108.9 ?
C5 C8 H8B 108.9 ?
H8A C8 H8B 107.7 ?
N1 C9 C10 112.2(2) ?
N1 C9 H9A 109.2 ?
C10 C9 H9A 109.2 ?
N1 C9 H9B 109.2 ?
C10 C9 H9B 109.2 ?
H9A C9 H9B 107.9 ?
O3 C10 O2 124.7(3) ?
O3 C10 C9 116.4(3) ?
O2 C10 C9 118.8(3) ?
N1 C11 C12 112.4(2) ?
N1 C11 H11A 109.1 ?
C12 C11 H11A 109.1 ?
N1 C11 H11B 109.1 ?
C12 C11 H11B 109.1 ?
H11A C11 H11B 107.9 ?
N2 C12 C11 112.0(2) ?
N2 C12 H12A 109.2 ?
C11 C12 H12A 109.2 ?
N2 C12 H12B 109.2 ?
C11 C12 H12B 109.2 ?
H12A C12 H12B 107.9 ?
C14 C13 N2 117.1(2) ?
C14 C13 H13A 108.0 ?
N2 C13 H13A 108.0 ?
C14 C13 H13B 108.0 ?
N2 C13 H13B 108.0 ?
H13A C13 H13B 107.3 ?
C19 C14 C15 116.9(3) ?
C19 C14 C13 121.7(3) ?
C15 C14 C13 121.4(3) ?
C14 C15 C16 121.8(3) ?
C14 C15 H15 119.1 ?
C16 C15 H15 119.1 ?
C17 C16 C15 118.7(3) ?
C17 C16 H16 120.6 ?
C15 C16 H16 120.6 ?
C18 C17 O4 116.1(3) ?
C18 C17 C16 120.0(3) ?
O4 C17 C16 123.9(3) ?
C17 C18 C19 120.4(3) ?
C17 C18 H18 119.8 ?
C19 C18 H18 119.8 ?
C18 C19 C14 122.1(3) ?
C18 C19 H19 118.9 ?
C14 C19 H19 118.9 ?
O4 C20 H20A 109.5 ?
O4 C20 H20B 109.5 ?
H20A C20 H20B 109.5 ?
O4 C20 H20C 109.5 ?
H20A C20 H20C 109.5 ?
H20B C20 H20C 109.5 ?
N2 C21 C22 111.5(2) ?
N2 C21 H21A 109.3 ?
C22 C21 H21A 109.3 ?
N2 C21 H21B 109.3 ?
C22 C21 H21B 109.3 ?
H21A C21 H21B 108.0 ?
O6 C22 O5 125.1(3) ?
O6 C22 C21 116.8(3) ?
O5 C22 C21 118.0(3) ?
N3 C23 N4 112.4(2) ?
N3 C23 H23 123.8 ?
N4 C23 H23 123.8 ?
C25 C24 N3 109.4(3) ?
C25 C24 H24 125.3 ?
N3 C24 H24 125.3 ?
N4 C25 C24 106.3(3) ?
N4 C25 H25 126.9 ?
C24 C25 H25 126.9 ?
N5 C26 N6 111.6(2) ?
N5 C26 H26 124.2 ?
N6 C26 H26 124.2 ?
C28 C27 N5 109.4(3) ?
C28 C27 H27 125.3 ?
N5 C27 H27 125.3 ?
C27 C28 N6 106.8(3) ?
C27 C28 H28 126.6 ?
N6 C28 H28 126.6 ?
C9 N1 C11 109.3(2) ?
C9 N1 C8 112.3(2) ?
C11 N1 C8 113.4(2) ?
C9 N1 Zn1 104.05(17) ?
C11 N1 Zn1 105.91(17) ?
C8 N1 Zn1 111.33(17) ?
C21 N2 C12 109.0(2) ?
C21 N2 C13 112.0(2) ?
C12 N2 C13 113.3(2) ?
C21 N2 Zn1 104.23(16) ?
C12 N2 Zn1 106.03(17) ?
C13 N2 Zn1 111.68(16) ?
C23 N3 C24 104.6(2) ?
C23 N3 Zn1 124.95(19) ?
C24 N3 Zn1 130.35(19) ?
C23 N4 C25 107.3(2) ?
C23 N4 H4A 126.4 ?
C25 N4 H4A 126.4 ?
C26 N5 C27 105.0(2) ?
C26 N5 Zn1 124.67(19) ?
C27 N5 Zn1 130.1(2) ?
C26 N6 C28 107.3(2) ?
C26 N6 H6A 126.4 ?
C28 N6 H6A 126.4 ?
C10 O2 Zn1 116.58(18) ?
C17 O4 C20 119.4(3) ?
C22 O5 Zn1 117.84(18) ?

loop_
_geom_bond_atom_site_label_1
_geom_bond_atom_site_label_2
_geom_bond_distance
_geom_bond_publ_flag
Zn1 N5 2.099(2) y
Zn1 N3 2.103(2) y
Zn1 O5 2.1086(18) y
Zn1 O2 2.1261(18) y
Zn1 N1 2.281(2) y
Zn1 N2 2.287(2) y
O1 C1 1.395(7) ?
O1 C2 1.428(5) ?
C1 H1A 0.9600 ?
C1 H1B 0.9600 ?
C1 H1C 0.9600 ?
C2 C3 1.3900 ?
C2 C7 1.3900 ?
C3 C4 1.3900 ?
C3 H3 0.9300 ?
C4 C5 1.3900 ?
C4 H4 0.9300 ?
C5 C6 1.3900 ?
C5 C8 1.558(4) ?
C6 C7 1.3900 ?
C6 H6 0.9300 ?
C7 H7 0.9300 ?
O1' C2' 1.402(8) ?
O1' C1' 1.435(10) ?
C1' H1'1 0.9600 ?
C1' H1'2 0.9600 ?
C1' H1'3 0.9600 ?
C2' C3' 1.3900 ?
C2' C7' 1.3900 ?
C3' C4' 1.3900 ?
C3' H3' 0.9300 ?
C4' C5' 1.3900 ?
C4' H4' 0.9300 ?
C5' C6' 1.3900 ?
C5' C8 1.443(7) ?
C6' C7' 1.3900 ?
C6' H6' 0.9300 ?
C7' H7' 0.9300 ?
C8 N1 1.495(3) ?
C8 H8A 0.9700 ?
C8 H8B 0.9700 ?
C9 N1 1.453(3) ?
C9 C10 1.517(4) ?
C9 H9A 0.9700 ?
C9 H9B 0.9700 ?
C10 O3 1.235(3) ?
C10 O2 1.243(3) ?
C11 N1 1.459(4) ?
C11 C12 1.507(5) ?
C11 H11A 0.9700 ?
C11 H11B 0.9700 ?
C12 N2 1.472(4) ?
C12 H12A 0.9700 ?
C12 H12B 0.9700 ?
C13 C14 1.497(4) ?
C13 N2 1.511(3) ?
C13 H13A 0.9700 ?
C13 H13B 0.9700 ?
C14 C19 1.377(4) ?
C14 C15 1.382(4) ?
C15 C16 1.392(4) ?
C15 H15 0.9300 ?
C16 C17 1.381(4) ?
C16 H16 0.9300 ?
C17 C18 1.357(4) ?
C17 O4 1.377(4) ?
C18 C19 1.366(4) ?
C18 H18 0.9300 ?
C19 H19 0.9300 ?
C20 O4 1.414(4) ?
C20 H20A 0.9600 ?
C20 H20B 0.9600 ?
C20 H20C 0.9600 ?
C21 N2 1.458(3) ?
C21 C22 1.525(4) ?
C21 H21A 0.9700 ?
C21 H21B 0.9700 ?
C22 O6 1.233(3) ?
C22 O5 1.253(3) ?
C23 N3 1.303(3) ?
C23 N4 1.332(3) ?
C23 H23 0.9300 ?
C24 C25 1.355(4) ?
C24 N3 1.377(3) ?
C24 H24 0.9300 ?
C25 N4 1.346(4) ?
C25 H25 0.9300 ?
C26 N5 1.311(3) ?
C26 N6 1.338(3) ?
C26 H26 0.9300 ?
C27 C28 1.341(4) ?
C27 N5 1.384(3) ?
C27 H27 0.9300 ?
C28 N6 1.354(3) ?
C28 H28 0.9300 ?
N4 H4A 0.8600 ?
N6 H6A 0.8600 ?

loop_
_geom_hbond_atom_site_label_D
_geom_hbond_atom_site_label_H
_geom_hbond_atom_site_label_A
_geom_hbond_site_symmetry_A
_geom_hbond_distance_DH
_geom_hbond_distance_HA
_geom_hbond_distance_DA
_geom_hbond_angle_DHA
_geom_hbond_publ_flag
N4 H4A O3 8_665 0.86 1.87 2.722(3) 170.5 yes
N6 H6A O6 8_565 0.86 1.86 2.716(3) 171.0 yes
C23 H23 O5 . 0.93 2.47 2.979(4) 114.6 yes
C26 H26 O2 . 0.93 2.48 2.974(3) 113.7 yes

loop_
_geom_torsion_atom_site_label_1
_geom_torsion_atom_site_label_2
_geom_torsion_atom_site_label_3
_geom_torsion_atom_site_label_4
_geom_torsion
C1 O1 C2 C3 -175.9(6)
C1 O1 C2 C7 6.7(8)
C7 C2 C3 C4 0.0
O1 C2 C3 C4 -177.5(5)
C2 C3 C4 C5 0.0
C3 C4 C5 C6 0.0
C3 C4 C5 C8 -171.6(5)
C4 C5 C6 C7 0.0
C8 C5 C6 C7 171.3(5)
C5 C6 C7 C2 0.0
C3 C2 C7 C6 0.0
O1 C2 C7 C6 177.3(5)
C1' O1' C2' C3' -18(2)
C1' O1' C2' C7' 152.0(17)
C7' C2' C3' C4' 0.0
O1' C2' C3' C4' 169.5(13)
C2' C3' C4' C5' 0.0
C3' C4' C5' C6' 0.0
C3' C4' C5' C8 165.5(14)
C4' C5' C6' C7' 0.0
C8 C5' C6' C7' -167.1(13)
C5' C6' C7' C2' 0.0
C3' C2' C7' C6' 0.0
O1' C2' C7' C6' -170.1(12)
C4' C5' C8 N1 -74.9(12)
C6' C5' C8 N1 91.5(9)
C4' C5' C8 C5 -61(3)
C6' C5' C8 C5 105(3)
C4 C5 C8 C5' 111(3)
C6 C5 C8 C5' -60(3)
C4 C5 C8 N1 -80.7(4)
C6 C5 C8 N1 107.9(4)
N1 C9 C10 O3 162.8(3)
N1 C9 C10 O2 -21.7(4)
N1 C11 C12 N2 -58.1(3)
N2 C13 C14 C19 -84.7(4)
N2 C13 C14 C15 97.2(3)
C19 C14 C15 C16 0.4(4)
C13 C14 C15 C16 178.6(3)
C14 C15 C16 C17 0.3(4)
C15 C16 C17 C18 -0.1(5)
C15 C16 C17 O4 179.5(3)
O4 C17 C18 C19 179.4(3)
C16 C17 C18 C19 -1.0(5)
C17 C18 C19 C14 1.8(6)
C15 C14 C19 C18 -1.4(5)
C13 C14 C19 C18 -179.7(3)
N2 C21 C22 O6 156.1(3)
N2 C21 C22 O5 -26.9(4)
N3 C24 C25 N4 -0.2(3)
N5 C27 C28 N6 0.4(3)
C10 C9 N1 C11 -77.8(3)
C10 C9 N1 C8 155.5(2)
C10 C9 N1 Zn1 35.0(3)
C12 C11 N1 C9 153.2(2)
C12 C11 N1 C8 -80.7(3)
C12 C11 N1 Zn1 41.7(3)
C5' C8 N1 C9 66.0(8)
C5 C8 N1 C9 62.6(4)
C5' C8 N1 C11 -58.5(8)
C5 C8 N1 C11 -61.9(4)
C5' C8 N1 Zn1 -177.8(8)
C5 C8 N1 Zn1 178.8(3)
N5 Zn1 N1 C9 -60.0(3)
N3 Zn1 N1 C9 66.46(18)
O5 Zn1 N1 C9 155.10(17)
O2 Zn1 N1 C9 -29.37(17)
N2 Zn1 N1 C9 -130.20(18)
N5 Zn1 N1 C11 55.2(3)
N3 Zn1 N1 C11 -178.36(18)
O5 Zn1 N1 C11 -89.71(18)
O2 Zn1 N1 C11 85.81(18)
N2 Zn1 N1 C11 -15.02(18)
N5 Zn1 N1 C8 178.8(2)
N3 Zn1 N1 C8 -54.73(19)
O5 Zn1 N1 C8 33.9(2)
O2 Zn1 N1 C8 -150.6(2)
N2 Zn1 N1 C8 108.6(2)
C22 C21 N2 C12 -76.9(3)
C22 C21 N2 C13 156.9(2)
C22 C21 N2 Zn1 36.0(3)
C11 C12 N2 C21 151.0(2)
C11 C12 N2 C13 -83.5(3)
C11 C12 N2 Zn1 39.4(3)
C14 C13 N2 C21 59.1(3)
C14 C13 N2 C12 -64.7(3)
C14 C13 N2 Zn1 175.6(2)
N5 Zn1 N2 C21 69.48(18)
N3 Zn1 N2 C21 -60.4(4)
O5 Zn1 N2 C21 -28.01(17)
O2 Zn1 N2 C21 158.10(17)
N1 Zn1 N2 C21 -127.76(18)
N5 Zn1 N2 C12 -175.58(17)
N3 Zn1 N2 C12 54.6(3)
O5 Zn1 N2 C12 86.93(17)
O2 Zn1 N2 C12 -86.96(17)
N1 Zn1 N2 C12 -12.82(17)
N5 Zn1 N2 C13 -51.68(19)
N3 Zn1 N2 C13 178.5(2)
O5 Zn1 N2 C13 -149.2(2)
O2 Zn1 N2 C13 36.94(19)
N1 Zn1 N2 C13 111.07(19)
N4 C23 N3 C24 -0.1(3)
N4 C23 N3 Zn1 -177.41(18)
C25 C24 N3 C23 0.2(3)
C25 C24 N3 Zn1 177.30(19)
N5 Zn1 N3 C23 -91.8(2)
O5 Zn1 N3 C23 6.2(2)
O2 Zn1 N3 C23 179.2(2)
N1 Zn1 N3 C23 103.0(2)
N2 Zn1 N3 C23 37.5(4)
N5 Zn1 N3 C24 91.6(2)
O5 Zn1 N3 C24 -170.4(2)
O2 Zn1 N3 C24 2.6(2)
N1 Zn1 N3 C24 -73.6(2)
N2 Zn1 N3 C24 -139.1(3)
N3 C23 N4 C25 0.0(3)
C24 C25 N4 C23 0.2(3)
N6 C26 N5 C27 0.1(3)
N6 C26 N5 Zn1 -175.02(17)
C28 C27 N5 C26 -0.3(3)
C28 C27 N5 Zn1 174.41(19)
N3 Zn1 N5 C26 -87.8(2)
O5 Zn1 N5 C26 -177.2(2)
O2 Zn1 N5 C26 8.4(2)
N1 Zn1 N5 C26 38.0(4)
N2 Zn1 N5 C26 106.1(2)
N3 Zn1 N5 C27 98.3(2)
O5 Zn1 N5 C27 8.9(2)
O2 Zn1 N5 C27 -165.5(2)
N1 Zn1 N5 C27 -135.8(3)
N2 Zn1 N5 C27 -67.8(2)
N5 C26 N6 C28 0.2(3)
C27 C28 N6 C26 -0.4(3)
O3 C10 O2 Zn1 167.9(3)
C9 C10 O2 Zn1 -7.2(4)
N5 Zn1 O2 C10 -168.1(2)
N3 Zn1 O2 C10 -70.4(2)
N1 Zn1 O2 C10 21.1(2)
N2 Zn1 O2 C10 98.4(2)
C18 C17 O4 C20 179.7(3)
C16 C17 O4 C20 0.2(5)
O6 C22 O5 Zn1 176.3(3)
C21 C22 O5 Zn1 -0.4(4)
N5 Zn1 O5 C22 -75.3(2)
N3 Zn1 O5 C22 -173.1(2)
N1 Zn1 O5 C22 94.2(2)
N2 Zn1 O5 C22 16.5(2)
